data_7060988
loop_
_publ_author_name
'Arumugam, Shanmugapriya'
'Giriraj, Kalaiarasi'
'Manoharan, Ravi'
'Sparkes, Hazel Anne'
'Palaniappan, Kalaivani'
'Prabhakaran, Rathinasabapathi'

_publ_section_title
;
 Palladium mediated C-O bond activation of benzopyrone in
 4-oxo-4H-chromone-3-carbaldehyde-4(N)-substituted thiosemicarbazone:
 Synthesis, structure, nucleic acid/albumin interaction, DNA cleavage,
 antioxidant and cytotoxic studies
;
_journal_name_full 'New Journal of Chemistry'
_journal_paper_doi 10.1039/D1NJ04076F
_journal_year 2021
_chemical_formula_moiety 'C31 H27 Cl N3 O2 P Pd S'
_chemical_formula_sum 'C31 H27 Cl N3 O2 P Pd S'
_chemical_formula_weight 678.43
_space_group_crystal_system triclinic
_space_group_IT_number 2
_space_group_name_Hall '-P 1'
_space_group_name_H-M_alt 'P -1'
_atom_sites_solution_hydrogens mixed
_atom_sites_solution_primary dual
_audit_creation_date 2017-05-08
_audit_creation_method
;
Olex2 1.2
(compiled 2017.03.28 svn.r3405 for OlexSys, GUI svn.r5335)
;
_audit_update_record
;
2019-10-15 deposited with the CCDC.	2021-09-20 downloaded from the CCDC.
;
_cell_angle_alpha 83.771(3)
_cell_angle_beta 83.572(3)
_cell_angle_gamma 68.836(3)
_cell_formula_units_Z 2
_cell_length_a 11.2795(6)
_cell_length_b 11.5534(6)
_cell_length_c 11.9252(7)
_cell_measurement_reflns_used 7096
_cell_measurement_temperature 100(2)
_cell_measurement_theta_max 27.78
_cell_measurement_theta_min 2.18
_cell_volume 1436.23(14)
_computing_cell_refinement 'SAINT v8.37A (Bruker, 2015)'
_computing_data_collection 'Bruker Apex suite'
_computing_data_reduction 'SAINT v8.37A (Bruker, 2015)'
_computing_molecular_graphics 'Olex2 (Dolomanov et al., 2009)'
_computing_publication_material 'Olex2 (Dolomanov et al., 2009)'
_computing_structure_refinement 'ShelXL (Sheldrick, 2015)'
_computing_structure_solution 'ShelXT (Sheldrick, 2015)'
_diffrn_ambient_temperature 100(2)
_diffrn_detector 'Bruker area detector'
_diffrn_detector_type 'CCD area detector'
_diffrn_measured_fraction_theta_full 1.000
_diffrn_measured_fraction_theta_max 0.997
_diffrn_measurement_device 'Bruker Apex II kappa CCD area detector'
_diffrn_measurement_device_type 'Bruker Apex II kappa CCD area detector'
_diffrn_measurement_method '\f and \w scans'
_diffrn_radiation_monochromator graphite
_diffrn_radiation_type MoK\a
_diffrn_radiation_wavelength 0.71073
_diffrn_reflns_av_R_equivalents 0.0396
_diffrn_reflns_av_unetI/netI 0.0370
_diffrn_reflns_Laue_measured_fraction_full 1.000
_diffrn_reflns_Laue_measured_fraction_max 0.997
_diffrn_reflns_limit_h_max 14
_diffrn_reflns_limit_h_min -14
_diffrn_reflns_limit_k_max 15
_diffrn_reflns_limit_k_min -15
_diffrn_reflns_limit_l_max 15
_diffrn_reflns_limit_l_min -15
_diffrn_reflns_number 26615
_diffrn_reflns_point_group_measured_fraction_full 1.000
_diffrn_reflns_point_group_measured_fraction_max 0.997
_diffrn_reflns_theta_full 25.242
_diffrn_reflns_theta_max 27.940
_diffrn_reflns_theta_min 1.723
_diffrn_source 'fine-focus sealed tube'
_diffrn_standards_number 0
_exptl_absorpt_coefficient_mu 0.902
_exptl_absorpt_correction_T_max 0.7456
_exptl_absorpt_correction_T_min 0.5982
_exptl_absorpt_correction_type multi-scan
_exptl_absorpt_process_details
'SADABS-2014/5 (Bruker,2014/5) was used for absorption correction. wR2(int) was 0.0704 before and 0.0456 after correction. The Ratio of minimum to maximum transmission is 0.8023. The \l/2 correction factor is Not present.'
_exptl_crystal_colour yellow
_exptl_crystal_colour_primary yellow
_exptl_crystal_density_diffrn 1.569
_exptl_crystal_description block
_exptl_crystal_F_000 688
_exptl_crystal_size_max 0.357
_exptl_crystal_size_mid 0.139
_exptl_crystal_size_min 0.08
_refine_diff_density_max 0.418
_refine_diff_density_min -0.574
_refine_diff_density_rms 0.077
_refine_ls_extinction_method none
_refine_ls_goodness_of_fit_ref 1.025
_refine_ls_hydrogen_treatment mixed
_refine_ls_matrix_type full
_refine_ls_number_parameters 366
_refine_ls_number_reflns 6865
_refine_ls_number_restraints 0
_refine_ls_restrained_S_all 1.025
_refine_ls_R_factor_all 0.0363
_refine_ls_R_factor_gt 0.0270
_refine_ls_shift/su_max 0.001
_refine_ls_shift/su_mean 0.000
_refine_ls_structure_factor_coef Fsqd
_refine_ls_weighting_details 'w=1/[\s^2^(Fo^2^)+(0.0237P)^2^+0.6878P] where P=(Fo^2^+2Fc^2^)/3'
_refine_ls_weighting_scheme calc
_refine_ls_wR_factor_gt 0.0573
_refine_ls_wR_factor_ref 0.0604
_reflns_Friedel_coverage 0.000
_reflns_number_gt 5792
_reflns_number_total 6865
_reflns_threshold_expression 'I > 2\s(I)'
_cod_data_source_file d1nj04076f2.cif
_cod_data_source_block testt1
_cod_database_code 7060988
_shelxl_version_number 2013-4
_shelx_space_group_comment
;
The symmetry employed for this shelxl refinement is uniquely defined
by the following loop, which should always be used as a source of
symmetry information in preference to the above space-group names.
They are only intended as comments.
;
_shelx_estimated_absorpt_t_max 0.931
_shelx_estimated_absorpt_t_min 0.739
_olex2_refinement_description
;
1. Fixed Uiso
 At 1.2 times of:
  All C(H) groups, All C(H,H) groups
 At 1.5 times of:
  All C(H,H,H) groups
2.a Secondary CH2 refined with riding coordinates:
 C12(H12A,H12B)
2.b Aromatic/amide H refined with riding coordinates:
 C2(H2), C3(H3), C4(H4), C5(H5), C9(H9), C10(H10), C15(H15), C16(H16),
 C17(H17), C18(H18), C19(H19), C21(H21), C22(H22), C23(H23), C24(H24), C25(H25),
  C27(H27), C28(H28), C29(H29), C30(H30), C31(H31)
2.c Idealised Me refined as rotating group:
 C13(H13A,H13B,H13C)
;
_olex2_submission_special_instructions 'No special instructions were received'

loop_
_space_group_symop_operation_xyz
'x, y, z'
'-x, -y, -z'

loop_
_atom_site_label
_atom_site_type_symbol
_atom_site_fract_x
_atom_site_fract_y
_atom_site_fract_z
_atom_site_U_iso_or_equiv
_atom_site_adp_type
_atom_site_occupancy
_atom_site_site_symmetry_order
_atom_site_calc_flag
_atom_site_refinement_flags_posn
_atom_site_refinement_flags_adp
_atom_site_refinement_flags_occupancy
_atom_site_disorder_assembly
_atom_site_disorder_group
Pd1 Pd 0.37038(2) 0.45414(2) 0.71760(2) 0.00994(5) Uani 1 1 d . . . . .
Cl1 Cl 0.16396(5) 0.45641(5) 0.71405(4) 0.01575(11) Uani 1 1 d . . . . .
S1 S 0.57123(5) 0.46006(5) 0.70942(4) 0.01345(11) Uani 1 1 d . . . . .
P1 P 0.41574(5) 0.28884(5) 0.84478(4) 0.01071(11) Uani 1 1 d . . . . .
O1 O 0.02553(16) 1.13488(15) 0.33550(14) 0.0201(3) Uani 1 1 d . . . . .
O2 O 0.22561(14) 0.99302(14) 0.42869(13) 0.0186(3) Uani 1 1 d . . . . .
N1 N 0.33526(16) 0.60961(16) 0.60448(14) 0.0113(3) Uani 1 1 d . . . . .
N2 N 0.43333(16) 0.65134(15) 0.57103(14) 0.0112(3) Uani 1 1 d . . . . .
N3 N 0.64064(16) 0.63355(16) 0.57074(15) 0.0141(4) Uani 1 1 d . . . . .
C1 C 0.0026(2) 1.0295(2) 0.32585(17) 0.0159(4) Uani 1 1 d . . . . .
C2 C -0.1019(2) 1.0400(2) 0.26737(18) 0.0214(5) Uani 1 1 d . . . . .
H2 H -0.1555 1.1194 0.2386 0.026 Uiso 1 1 calc R . . . .
C3 C -0.1269(2) 0.9352(3) 0.25157(19) 0.0253(5) Uani 1 1 d . . . . .
H3 H -0.1968 0.9429 0.2099 0.030 Uiso 1 1 calc R . . . .
C4 C -0.0522(2) 0.8180(2) 0.29528(19) 0.0240(5) Uani 1 1 d . . . . .
H4 H -0.0709 0.7464 0.2841 0.029 Uiso 1 1 calc R . . . .
C5 C 0.0496(2) 0.8075(2) 0.35521(18) 0.0190(5) Uani 1 1 d . . . . .
H5 H 0.1011 0.7278 0.3853 0.023 Uiso 1 1 calc R . . . .
C6 C 0.07844(19) 0.9128(2) 0.37245(17) 0.0136(4) Uani 1 1 d . . . . .
C7 C 0.1899(2) 0.90284(19) 0.43173(17) 0.0136(4) Uani 1 1 d . . . . .
C8 C 0.2649(2) 0.78718(19) 0.49395(17) 0.0133(4) Uani 1 1 d . . . . .
C9 C 0.23402(19) 0.69000(19) 0.55753(17) 0.0124(4) Uani 1 1 d . . . . .
H9 H 0.1519 0.6834 0.5654 0.015 Uiso 1 1 calc R . . . .
C10 C 0.39301(19) 0.75816(19) 0.50551(16) 0.0122(4) Uani 1 1 d . . . . .
H10 H 0.4437 0.8053 0.4730 0.015 Uiso 1 1 calc R . . . .
C11 C 0.55785(19) 0.58725(19) 0.61039(17) 0.0126(4) Uani 1 1 d . . . . .
C12 C 0.7703(2) 0.5768(2) 0.6072(2) 0.0192(5) Uani 1 1 d . . . . .
H12A H 0.8171 0.5012 0.5663 0.023 Uiso 1 1 calc R . . . .
H12B H 0.7666 0.5516 0.6892 0.023 Uiso 1 1 calc R . . . .
C13 C 0.8398(2) 0.6668(2) 0.5841(2) 0.0254(5) Uani 1 1 d . . . . .
H13A H 0.8454 0.6899 0.5027 0.038 Uiso 1 1 calc GR . . . .
H13B H 0.9259 0.6277 0.6098 0.038 Uiso 1 1 calc GR . . . .
H13C H 0.7935 0.7414 0.6247 0.038 Uiso 1 1 calc GR . . . .
C14 C 0.28670(19) 0.29945(19) 0.95329(16) 0.0126(4) Uani 1 1 d . . . . .
C15 C 0.2231(2) 0.4118(2) 1.00243(18) 0.0181(5) Uani 1 1 d . . . . .
H15 H 0.2471 0.4820 0.9785 0.022 Uiso 1 1 calc R . . . .
C16 C 0.1251(2) 0.4214(2) 1.08603(19) 0.0216(5) Uani 1 1 d . . . . .
H16 H 0.0830 0.4977 1.1203 0.026 Uiso 1 1 calc R . . . .
C17 C 0.0883(2) 0.3200(2) 1.11976(18) 0.0215(5) Uani 1 1 d . . . . .
H17 H 0.0207 0.3270 1.1768 0.026 Uiso 1 1 calc R . . . .
C18 C 0.1498(2) 0.2087(2) 1.07052(18) 0.0201(5) Uani 1 1 d . . . . .
H18 H 0.1245 0.1392 1.0938 0.024 Uiso 1 1 calc R . . . .
C19 C 0.2485(2) 0.1982(2) 0.98698(17) 0.0161(4) Uani 1 1 d . . . . .
H19 H 0.2901 0.1218 0.9527 0.019 Uiso 1 1 calc R . . . .
C20 C 0.44822(19) 0.14403(19) 0.78067(17) 0.0125(4) Uani 1 1 d . . . . .
C21 C 0.39415(19) 0.1465(2) 0.68033(17) 0.0134(4) Uani 1 1 d . . . . .
H21 H 0.3423 0.2236 0.6458 0.016 Uiso 1 1 calc R . . . .
C22 C 0.4162(2) 0.0362(2) 0.63085(18) 0.0165(4) Uani 1 1 d . . . . .
H22 H 0.3784 0.0375 0.5632 0.020 Uiso 1 1 calc R . . . .
C23 C 0.4937(2) -0.0758(2) 0.68098(19) 0.0210(5) Uani 1 1 d . . . . .
H23 H 0.5106 -0.1509 0.6462 0.025 Uiso 1 1 calc R . . . .
C24 C 0.5470(2) -0.0793(2) 0.78150(19) 0.0212(5) Uani 1 1 d . . . . .
H24 H 0.5991 -0.1564 0.8158 0.025 Uiso 1 1 calc R . . . .
C25 C 0.5235(2) 0.0306(2) 0.83136(18) 0.0175(4) Uani 1 1 d . . . . .
H25 H 0.5590 0.0286 0.9005 0.021 Uiso 1 1 calc R . . . .
C26 C 0.5562(2) 0.26523(19) 0.91926(17) 0.0130(4) Uani 1 1 d . . . . .
C27 C 0.6771(2) 0.2050(2) 0.86738(18) 0.0174(4) Uani 1 1 d . . . . .
H27 H 0.6851 0.1708 0.7968 0.021 Uiso 1 1 calc R . . . .
C28 C 0.7857(2) 0.1947(2) 0.91768(19) 0.0213(5) Uani 1 1 d . . . . .
H28 H 0.8675 0.1522 0.8821 0.026 Uiso 1 1 calc R . . . .
C29 C 0.7755(2) 0.2458(2) 1.01931(19) 0.0239(5) Uani 1 1 d . . . . .
H29 H 0.8501 0.2399 1.0531 0.029 Uiso 1 1 calc R . . . .
C30 C 0.6557(2) 0.3058(2) 1.07177(19) 0.0218(5) Uani 1 1 d . . . . .
H30 H 0.6483 0.3404 1.1421 0.026 Uiso 1 1 calc R . . . .
C31 C 0.5471(2) 0.3156(2) 1.02234(18) 0.0175(4) Uani 1 1 d . . . . .
H31 H 0.4656 0.3570 1.0589 0.021 Uiso 1 1 calc R . . . .
H1 H 0.097(3) 1.108(3) 0.364(3) 0.058(11) Uiso 1 1 d . . . . .

loop_
_atom_site_aniso_label
_atom_site_aniso_U_11
_atom_site_aniso_U_22
_atom_site_aniso_U_33
_atom_site_aniso_U_23
_atom_site_aniso_U_13
_atom_site_aniso_U_12
Pd1 0.01067(8) 0.00880(8) 0.00978(8) 0.00005(5) -0.00075(5) -0.00296(6)
Cl1 0.0112(2) 0.0157(3) 0.0199(3) 0.0010(2) -0.00176(19) -0.0047(2)
S1 0.0120(3) 0.0120(2) 0.0155(3) 0.0031(2) -0.00296(19) -0.0039(2)
P1 0.0121(3) 0.0096(2) 0.0097(2) -0.00003(19) -0.00057(19) -0.0032(2)
O1 0.0191(9) 0.0143(8) 0.0241(9) 0.0052(6) -0.0040(7) -0.0037(7)
O2 0.0175(8) 0.0137(8) 0.0258(8) 0.0036(6) -0.0072(6) -0.0069(7)
N1 0.0110(8) 0.0123(9) 0.0116(8) -0.0017(7) 0.0006(6) -0.0057(7)
N2 0.0105(8) 0.0110(8) 0.0127(8) -0.0006(7) -0.0007(6) -0.0049(7)
N3 0.0116(9) 0.0127(9) 0.0181(9) 0.0009(7) -0.0032(7) -0.0042(7)
C1 0.0142(10) 0.0188(11) 0.0121(10) 0.0006(8) 0.0007(8) -0.0037(9)
C2 0.0146(11) 0.0275(13) 0.0168(11) 0.0053(9) -0.0020(9) -0.0030(10)
C3 0.0171(12) 0.0474(16) 0.0156(11) 0.0027(11) -0.0047(9) -0.0168(12)
C4 0.0264(13) 0.0333(14) 0.0199(12) 0.0020(10) -0.0049(10) -0.0199(11)
C5 0.0212(12) 0.0212(12) 0.0168(11) 0.0023(9) -0.0021(9) -0.0110(10)
C6 0.0127(10) 0.0164(10) 0.0103(10) 0.0018(8) -0.0003(8) -0.0046(9)
C7 0.0143(10) 0.0127(10) 0.0120(10) -0.0015(8) 0.0013(8) -0.0030(8)
C8 0.0149(10) 0.0129(10) 0.0113(10) -0.0006(8) -0.0024(8) -0.0036(8)
C9 0.0116(10) 0.0120(10) 0.0143(10) -0.0017(8) -0.0018(8) -0.0045(8)
C10 0.0146(10) 0.0113(10) 0.0113(10) -0.0005(8) -0.0003(8) -0.0055(8)
C11 0.0138(10) 0.0106(10) 0.0115(10) -0.0019(8) -0.0027(8) -0.0010(8)
C12 0.0117(10) 0.0191(11) 0.0260(12) 0.0021(9) -0.0046(9) -0.0045(9)
C13 0.0197(12) 0.0272(13) 0.0330(14) 0.0057(11) -0.0101(10) -0.0127(11)
C14 0.0104(10) 0.0157(10) 0.0104(9) 0.0005(8) -0.0020(8) -0.0033(8)
C15 0.0189(11) 0.0160(11) 0.0184(11) -0.0007(9) 0.0019(9) -0.0059(9)
C16 0.0205(12) 0.0214(12) 0.0175(11) -0.0031(9) 0.0020(9) -0.0014(10)
C17 0.0165(11) 0.0307(13) 0.0136(11) 0.0015(9) 0.0019(9) -0.0055(10)
C18 0.0192(11) 0.0240(12) 0.0187(11) 0.0037(9) -0.0009(9) -0.0112(10)
C19 0.0177(11) 0.0176(11) 0.0132(10) 0.0000(8) -0.0010(8) -0.0069(9)
C20 0.0142(10) 0.0114(10) 0.0121(10) -0.0021(8) 0.0029(8) -0.0055(8)
C21 0.0113(10) 0.0145(10) 0.0136(10) 0.0006(8) 0.0003(8) -0.0045(8)
C22 0.0163(11) 0.0200(11) 0.0151(10) -0.0060(9) -0.0011(8) -0.0075(9)
C23 0.0250(12) 0.0140(11) 0.0244(12) -0.0064(9) -0.0017(10) -0.0060(10)
C24 0.0272(13) 0.0117(11) 0.0221(12) 0.0003(9) -0.0036(10) -0.0035(10)
C25 0.0229(12) 0.0139(11) 0.0146(10) -0.0017(8) -0.0027(9) -0.0045(9)
C26 0.0151(10) 0.0112(10) 0.0130(10) 0.0034(8) -0.0022(8) -0.0057(8)
C27 0.0175(11) 0.0202(11) 0.0118(10) -0.0001(8) -0.0006(8) -0.0039(9)
C28 0.0144(11) 0.0268(13) 0.0187(11) 0.0041(9) -0.0014(9) -0.0042(10)
C29 0.0220(12) 0.0294(13) 0.0233(12) 0.0049(10) -0.0097(10) -0.0124(11)
C30 0.0281(13) 0.0242(12) 0.0169(11) -0.0033(9) -0.0059(9) -0.0120(11)
C31 0.0200(11) 0.0143(11) 0.0171(11) -0.0017(8) -0.0017(9) -0.0048(9)

loop_
_atom_type_symbol
_atom_type_description
_atom_type_scat_dispersion_real
_atom_type_scat_dispersion_imag
_atom_type_scat_source
C C 0.0033 0.0016 'International Tables Vol C Tables 4.2.6.8 and 6.1.1.4'
H H 0.0000 0.0000 'International Tables Vol C Tables 4.2.6.8 and 6.1.1.4'
Cl Cl 0.1484 0.1585 'International Tables Vol C Tables 4.2.6.8 and 6.1.1.4'
N N 0.0061 0.0033 'International Tables Vol C Tables 4.2.6.8 and 6.1.1.4'
O O 0.0106 0.0060 'International Tables Vol C Tables 4.2.6.8 and 6.1.1.4'
P P 0.1023 0.0942 'International Tables Vol C Tables 4.2.6.8 and 6.1.1.4'
Pd Pd -0.9988 1.0072 'International Tables Vol C Tables 4.2.6.8 and 6.1.1.4'
S S 0.1246 0.1234 'International Tables Vol C Tables 4.2.6.8 and 6.1.1.4'

loop_
_geom_angle_atom_site_label_1
_geom_angle_atom_site_label_2
_geom_angle_atom_site_label_3
_geom_angle
_geom_angle_site_symmetry_1
_geom_angle_site_symmetry_3
_geom_angle_publ_flag
S1 Pd1 Cl1 176.02(2) . . ?
P1 Pd1 Cl1 90.88(2) . . ?
P1 Pd1 S1 92.89(2) . . ?
N1 Pd1 Cl1 91.74(5) . . ?
N1 Pd1 S1 84.53(5) . . ?
N1 Pd1 P1 176.90(5) . . ?
C11 S1 Pd1 100.79(7) . . ?
C14 P1 Pd1 112.94(7) . . ?
C14 P1 C26 106.11(9) . . ?
C20 P1 Pd1 112.55(7) . . ?
C20 P1 C14 105.87(9) . . ?
C20 P1 C26 105.31(10) . . ?
C26 P1 Pd1 113.40(7) . . ?
C1 O1 H1 103(2) . . ?
N2 N1 Pd1 117.81(13) . . ?
C9 N1 Pd1 135.65(14) . . ?
C9 N1 N2 106.37(16) . . ?
N1 N2 C11 121.05(17) . . ?
C10 N2 N1 110.66(16) . . ?
C10 N2 C11 128.19(17) . . ?
C11 N3 C12 119.08(18) . . ?
O1 C1 C2 117.4(2) . . ?
O1 C1 C6 122.65(19) . . ?
C2 C1 C6 119.9(2) . . ?
C1 C2 H2 120.1 . . ?
C3 C2 C1 119.9(2) . . ?
C3 C2 H2 120.1 . . ?
C2 C3 H3 119.3 . . ?
C2 C3 C4 121.4(2) . . ?
C4 C3 H3 119.3 . . ?
C3 C4 H4 120.6 . . ?
C5 C4 C3 118.9(2) . . ?
C5 C4 H4 120.6 . . ?
C4 C5 H5 119.4 . . ?
C4 C5 C6 121.2(2) . . ?
C6 C5 H5 119.4 . . ?
C1 C6 C5 118.7(2) . . ?
C1 C6 C7 119.27(18) . . ?
C5 C6 C7 122.0(2) . . ?
O2 C7 C6 120.37(19) . . ?
O2 C7 C8 117.25(19) . . ?
C8 C7 C6 122.37(18) . . ?
C9 C8 C7 133.75(19) . . ?
C10 C8 C7 121.48(19) . . ?
C10 C8 C9 104.66(19) . . ?
N1 C9 C8 110.51(18) . . ?
N1 C9 H9 124.7 . . ?
C8 C9 H9 124.7 . . ?
N2 C10 C8 107.78(18) . . ?
N2 C10 H10 126.1 . . ?
C8 C10 H10 126.1 . . ?
N2 C11 S1 115.70(14) . . ?
N3 C11 S1 129.61(17) . . ?
N3 C11 N2 114.65(18) . . ?
N3 C12 H12A 109.5 . . ?
N3 C12 H12B 109.5 . . ?
N3 C12 C13 110.50(19) . . ?
H12A C12 H12B 108.1 . . ?
C13 C12 H12A 109.5 . . ?
C13 C12 H12B 109.5 . . ?
C12 C13 H13A 109.5 . . ?
C12 C13 H13B 109.5 . . ?
C12 C13 H13C 109.5 . . ?
H13A C13 H13B 109.5 . . ?
H13A C13 H13C 109.5 . . ?
H13B C13 H13C 109.5 . . ?
C15 C14 P1 119.33(16) . . ?
C19 C14 P1 121.30(15) . . ?
C19 C14 C15 119.36(19) . . ?
C14 C15 H15 119.9 . . ?
C16 C15 C14 120.2(2) . . ?
C16 C15 H15 119.9 . . ?
C15 C16 H16 119.9 . . ?
C15 C16 C17 120.1(2) . . ?
C17 C16 H16 119.9 . . ?
C16 C17 H17 120.0 . . ?
C18 C17 C16 120.1(2) . . ?
C18 C17 H17 120.0 . . ?
C17 C18 H18 120.0 . . ?
C17 C18 C19 120.1(2) . . ?
C19 C18 H18 120.0 . . ?
C14 C19 H19 119.9 . . ?
C18 C19 C14 120.2(2) . . ?
C18 C19 H19 119.9 . . ?
C21 C20 P1 119.14(16) . . ?
C25 C20 P1 121.10(16) . . ?
C25 C20 C21 119.74(18) . . ?
C20 C21 H21 120.0 . . ?
C22 C21 C20 120.0(2) . . ?
C22 C21 H21 120.0 . . ?
C21 C22 H22 120.2 . . ?
C23 C22 C21 119.6(2) . . ?
C23 C22 H22 120.2 . . ?
C22 C23 H23 119.6 . . ?
C22 C23 C24 120.7(2) . . ?
C24 C23 H23 119.6 . . ?
C23 C24 H24 120.2 . . ?
C25 C24 C23 119.5(2) . . ?
C25 C24 H24 120.2 . . ?
C20 C25 H25 119.8 . . ?
C24 C25 C20 120.4(2) . . ?
C24 C25 H25 119.8 . . ?
C27 C26 P1 119.34(15) . . ?
C31 C26 P1 121.86(16) . . ?
C31 C26 C27 118.5(2) . . ?
C26 C27 H27 119.7 . . ?
C28 C27 C26 120.68(19) . . ?
C28 C27 H27 119.7 . . ?
C27 C28 H28 119.9 . . ?
C29 C28 C27 120.3(2) . . ?
C29 C28 H28 119.9 . . ?
C28 C29 H29 120.2 . . ?
C28 C29 C30 119.5(2) . . ?
C30 C29 H29 120.2 . . ?
C29 C30 H30 119.8 . . ?
C31 C30 C29 120.4(2) . . ?
C31 C30 H30 119.8 . . ?
C26 C31 H31 119.7 . . ?
C30 C31 C26 120.6(2) . . ?
C30 C31 H31 119.7 . . ?

loop_
_geom_bond_atom_site_label_1
_geom_bond_atom_site_label_2
_geom_bond_distance
_geom_bond_site_symmetry_2
_geom_bond_publ_flag
Pd1 Cl1 2.3240(5) . ?
Pd1 S1 2.2821(5) . ?
Pd1 P1 2.2469(6) . ?
Pd1 N1 2.0696(17) . ?
S1 C11 1.755(2) . ?
P1 C14 1.814(2) . ?
P1 C20 1.814(2) . ?
P1 C26 1.823(2) . ?
O1 C1 1.352(3) . ?
O1 H1 0.84(3) . ?
O2 C7 1.241(2) . ?
N1 N2 1.364(2) . ?
N1 C9 1.321(3) . ?
N2 C10 1.344(3) . ?
N2 C11 1.436(3) . ?
N3 C11 1.261(3) . ?
N3 C12 1.465(3) . ?
C1 C2 1.397(3) . ?
C1 C6 1.403(3) . ?
C2 H2 0.9500 . ?
C2 C3 1.375(3) . ?
C3 H3 0.9500 . ?
C3 C4 1.392(4) . ?
C4 H4 0.9500 . ?
C4 C5 1.381(3) . ?
C5 H5 0.9500 . ?
C5 C6 1.408(3) . ?
C6 C7 1.474(3) . ?
C7 C8 1.470(3) . ?
C8 C9 1.413(3) . ?
C8 C10 1.380(3) . ?
C9 H9 0.9500 . ?
C10 H10 0.9500 . ?
C12 H12A 0.9900 . ?
C12 H12B 0.9900 . ?
C12 C13 1.500(3) . ?
C13 H13A 0.9800 . ?
C13 H13B 0.9800 . ?
C13 H13C 0.9800 . ?
C14 C15 1.393(3) . ?
C14 C19 1.392(3) . ?
C15 H15 0.9500 . ?
C15 C16 1.385(3) . ?
C16 H16 0.9500 . ?
C16 C17 1.385(3) . ?
C17 H17 0.9500 . ?
C17 C18 1.381(3) . ?
C18 H18 0.9500 . ?
C18 C19 1.388(3) . ?
C19 H19 0.9500 . ?
C20 C21 1.396(3) . ?
C20 C25 1.394(3) . ?
C21 H21 0.9500 . ?
C21 C22 1.391(3) . ?
C22 H22 0.9500 . ?
C22 C23 1.389(3) . ?
C23 H23 0.9500 . ?
C23 C24 1.390(3) . ?
C24 H24 0.9500 . ?
C24 C25 1.386(3) . ?
C25 H25 0.9500 . ?
C26 C27 1.395(3) . ?
C26 C31 1.394(3) . ?
C27 H27 0.9500 . ?
C27 C28 1.384(3) . ?
C28 H28 0.9500 . ?
C28 C29 1.381(3) . ?
C29 H29 0.9500 . ?
C29 C30 1.389(3) . ?
C30 H30 0.9500 . ?
C30 C31 1.381(3) . ?
C31 H31 0.9500 . ?
